data_7006387
loop_
_publ_author_name
'Ullrich, Matthias'
'Mitzel, Norbert W.'
'Bergander, Klaus'
'Fr\"ohlich, Roland'

_publ_section_title
;
 Organoaluminium complexes with sterically demanding oximato ligands:
 does a bulky and rigid ligand backbone change the aggregation motif?
;
_journal_issue 5
_journal_name_full 'Dalton transactions (Cambridge, England : 2003)'
_journal_page_first 714
_journal_page_last 721
_journal_paper_doi 10.1039/b509511e
_journal_year 2006
_chemical_formula_sum 'C36 H66 Al3 N3 O3'
_chemical_formula_weight 669.86
_chemical_melting_point 130
_chemical_name_common
;
tris-((mu2-(1R,4R)-1,7,7-trimethylbicyclo(2.2.1)heptane-2-one
oximato-O)dimethylaluminium)
;
_chemical_name_systematic
;
?
;
_space_group_IT_number 4
_symmetry_cell_setting monoclinic
_symmetry_space_group_name_Hall 'P 2yb'
_symmetry_space_group_name_H-M 'P 1 21 1'
_atom_sites_solution_hydrogens geom
_atom_sites_solution_primary direct
_atom_sites_solution_secondary difmap
_audit_creation_method SHELXL-97
_cell_angle_alpha 90.00
_cell_angle_beta 97.182(2)
_cell_angle_gamma 90.00
_cell_formula_units_Z 4
_cell_length_a 13.7886(13)
_cell_length_b 20.1732(19)
_cell_length_c 14.6935(14)
_cell_measurement_reflns_used 900
_cell_measurement_temperature 123(2)
_cell_measurement_theta_max 22.5
_cell_measurement_theta_min 1
_cell_volume 4055.1(7)
_computing_cell_refinement 'SAINT (Bruker AXS, 2000)'
_computing_data_collection 'SMART (Bruker AXS, 2000)'
_computing_data_reduction 'SAINT,SADABS (Bruker AXS, 2000)'
_computing_molecular_graphics 'SHELXTL 5.01'
_computing_publication_material 'SHELXTL 5.01'
_computing_structure_refinement 'SHELXL-97 (Sheldrick, 1997)'
_computing_structure_solution 'SHELXS-97 (Sheldrick, 1990)'
_diffrn_ambient_temperature 123(2)
_diffrn_detector_area_resol_mean 80
_diffrn_measured_fraction_theta_full 0.997
_diffrn_measured_fraction_theta_max 0.997
_diffrn_measurement_device_type 'CCD area detector'
_diffrn_measurement_method 'Omega and Phi scans'
_diffrn_radiation_monochromator graphite
_diffrn_radiation_source 'fine-focus sealed tube'
_diffrn_radiation_type MoK\a
_diffrn_radiation_wavelength 0.71073
_diffrn_reflns_av_R_equivalents 0.0561
_diffrn_reflns_av_sigmaI/netI 0.1002
_diffrn_reflns_limit_h_max 19
_diffrn_reflns_limit_h_min -19
_diffrn_reflns_limit_k_max 28
_diffrn_reflns_limit_k_min -28
_diffrn_reflns_limit_l_max 20
_diffrn_reflns_limit_l_min -20
_diffrn_reflns_number 47369
_diffrn_reflns_theta_full 30.03
_diffrn_reflns_theta_max 30.03
_diffrn_reflns_theta_min 1.40
_exptl_absorpt_coefficient_mu 0.128
_exptl_absorpt_correction_type none
_exptl_crystal_colour colourless
_exptl_crystal_density_diffrn 1.097
_exptl_crystal_density_method 'not measured'
_exptl_crystal_description block
_exptl_crystal_F_000 1464
_exptl_crystal_size_max 0.2
_exptl_crystal_size_mid 0.2
_exptl_crystal_size_min 0.2
_refine_diff_density_max 0.448
_refine_diff_density_min -0.257
_refine_diff_density_rms 0.063
_refine_ls_abs_structure_details 'Flack H D (1983), Acta Cryst. A39, 876-881'
_refine_ls_abs_structure_Flack 0.10(12)
_refine_ls_extinction_method none
_refine_ls_goodness_of_fit_ref 1.060
_refine_ls_hydrogen_treatment mixed
_refine_ls_matrix_type full
_refine_ls_number_parameters 913
_refine_ls_number_reflns 23078
_refine_ls_number_restraints 137
_refine_ls_restrained_S_all 1.059
_refine_ls_R_factor_all 0.1141
_refine_ls_R_factor_gt 0.0794
_refine_ls_shift/su_max 0.036
_refine_ls_shift/su_mean 0.003
_refine_ls_structure_factor_coef Fsqd
_refine_ls_weighting_details 'calc w=1/[\s^2^(Fo^2^)+(0.0728P)^2^+0.1089P] where P=(Fo^2^+2Fc^2^)/3'
_refine_ls_weighting_scheme calc
_refine_ls_wR_factor_gt 0.1566
_refine_ls_wR_factor_ref 0.1713
_reflns_number_gt 16562
_reflns_number_total 23078
_reflns_threshold_expression >2sigma(I)
_cod_data_source_file b509511e.txt
_cod_data_source_block mat2_NEW
_cod_original_sg_symbol_H-M P2(1)
_cod_database_code 7006387

loop_
_symmetry_equiv_pos_as_xyz
'x, y, z'
'-x, y+1/2, -z'

loop_
_atom_site_label
_atom_site_type_symbol
_atom_site_fract_x
_atom_site_fract_y
_atom_site_fract_z
_atom_site_U_iso_or_equiv
_atom_site_adp_type
_atom_site_occupancy
_atom_site_symmetry_multiplicity
_atom_site_calc_flag
_atom_site_refinement_flags
_atom_site_disorder_assembly
_atom_site_disorder_group
Al1A Al 0.32022(8) 0.36908(6) 0.58043(7) 0.0280(2) Uani 1 1 d . A 1
Al2A Al 0.18368(7) 0.30467(5) 0.40011(6) 0.0215(2) Uani 1 1 d . A 1
Al3A Al 0.23194(7) 0.46544(5) 0.40734(7) 0.0234(2) Uani 1 1 d . A 1
N1A N 0.1190(2) 0.33562(14) 0.56725(18) 0.0257(6) Uani 1 1 d . A 1
N2A N 0.30873(19) 0.36808(14) 0.29426(17) 0.0238(6) Uani 1 1 d . A 1
N3A N 0.3917(2) 0.48774(14) 0.5496(2) 0.0308(7) Uani 1 1 d . A 1
O1A O 0.20965(16) 0.32587(11) 0.52399(14) 0.0246(5) Uani 1 1 d . A 1
O2A O 0.23520(16) 0.38152(11) 0.35730(14) 0.0220(5) Uani 1 1 d . A 1
O3A O 0.30000(15) 0.44964(10) 0.52143(14) 0.0234(5) Uani 1 1 d . A 1
C1A C 0.4315(3) 0.3254(2) 0.5372(3) 0.0498(11) Uani 1 1 d . A 1
H1AB H 0.4227 0.3245 0.4699 0.075 Uiso 1 1 calc R A 1
H1AC H 0.4366 0.2799 0.5607 0.075 Uiso 1 1 calc R A 1
H1AD H 0.4915 0.3497 0.5591 0.075 Uiso 1 1 calc R A 1
C2A C 0.3098(4) 0.3817(2) 0.7097(2) 0.0518(12) Uani 1 1 d . A 1
H2AB H 0.2487 0.4048 0.7166 0.078 Uiso 1 1 calc R A 1
H2AC H 0.3653 0.4082 0.7377 0.078 Uiso 1 1 calc R A 1
H2AD H 0.3103 0.3384 0.7402 0.078 Uiso 1 1 calc R A 1
C3A C 0.1044(2) 0.28648(15) 0.6162(2) 0.0214(6) Uani 1 1 d . A 1
C4A C 0.1626(3) 0.22293(16) 0.6382(2) 0.0308(8) Uani 1 1 d . A 1
H4AA H 0.2290 0.2324 0.6694 0.037 Uiso 1 1 calc R A 1
H4AB H 0.1676 0.1965 0.5823 0.037 Uiso 1 1 calc R A 1
C5A C 0.0998(3) 0.18796(16) 0.7023(2) 0.0329(8) Uani 1 1 d . A 1
H5AA H 0.1112 0.1391 0.7083 0.039 Uiso 1 1 calc R A 1
C6A C 0.1139(3) 0.22605(18) 0.7935(2) 0.0383(9) Uani 1 1 d . A 1
H6AA H 0.1840 0.2345 0.8137 0.046 Uiso 1 1 calc R A 1
H6AB H 0.0857 0.2014 0.8422 0.046 Uiso 1 1 calc R A 1
C7A C 0.0578(3) 0.29176(18) 0.7699(2) 0.0358(8) Uani 1 1 d . A 1
H7AA H 0.1024 0.3303 0.7783 0.043 Uiso 1 1 calc R A 1
H7AB H 0.0047 0.2977 0.8087 0.043 Uiso 1 1 calc R A 1
C8A C 0.0156(2) 0.28331(17) 0.6671(2) 0.0302(8) Uani 1 1 d . A 1
C9A C -0.0053(3) 0.20743(18) 0.6617(3) 0.0367(8) Uani 1 1 d . A 1
C10A C -0.0344(3) 0.1831(2) 0.5640(3) 0.0508(11) Uani 1 1 d . A 1
H10A H -0.0467 0.1353 0.5646 0.076 Uiso 1 1 calc R A 1
H10B H 0.0186 0.1923 0.5271 0.076 Uiso 1 1 calc R A 1
H10C H -0.0938 0.2061 0.5373 0.076 Uiso 1 1 calc R A 1
C11A C -0.0838(3) 0.1841(2) 0.7204(3) 0.0632(13) Uani 1 1 d . A 1
H11A H -0.0931 0.1361 0.7131 0.095 Uiso 1 1 calc R A 1
H11B H -0.1455 0.2069 0.7004 0.095 Uiso 1 1 calc R A 1
H11C H -0.0626 0.1944 0.7850 0.095 Uiso 1 1 calc R A 1
C12A C -0.0661(3) 0.3308(2) 0.6333(3) 0.0419(9) Uani 1 1 d . A 1
H12A H -0.0879 0.3222 0.5683 0.063 Uiso 1 1 calc R A 1
H12B H -0.0422 0.3765 0.6407 0.063 Uiso 1 1 calc R A 1
H12C H -0.1209 0.3244 0.6689 0.063 Uiso 1 1 calc R A 1
C13A C 0.0440(2) 0.30285(19) 0.3593(2) 0.0314(8) Uani 1 1 d . A 1
H13A H 0.0147 0.3449 0.3749 0.047 Uiso 1 1 calc R A 1
H13B H 0.0139 0.2664 0.3897 0.047 Uiso 1 1 calc R A 1
H13C H 0.0331 0.2964 0.2927 0.047 Uiso 1 1 calc R A 1
C14A C 0.2624(3) 0.22724(18) 0.3778(3) 0.0360(9) Uani 1 1 d . A 1
H14A H 0.3308 0.2355 0.4019 0.054 Uiso 1 1 calc R A 1
H14B H 0.2574 0.2188 0.3117 0.054 Uiso 1 1 calc R A 1
H14C H 0.2385 0.1885 0.4086 0.054 Uiso 1 1 calc R A 1
C15A C 0.2733(2) 0.38145(16) 0.2126(2) 0.0222(7) Uani 1 1 d . A 1
C16A C 0.1738(2) 0.40723(19) 0.1752(2) 0.0330(8) Uani 1 1 d . A 1
H16A H 0.1610 0.4511 0.2013 0.040 Uiso 1 1 calc R A 1
H16B H 0.1215 0.3760 0.1872 0.040 Uiso 1 1 calc R A 1
C17A C 0.1829(3) 0.4120(2) 0.0725(2) 0.0418(9) Uani 1 1 d . A 1
H17A H 0.1190 0.4134 0.0320 0.050 Uiso 1 1 calc R A 1
C18A C 0.2511(3) 0.4695(2) 0.0589(3) 0.0533(12) Uani 1 1 d . A 1
H18A H 0.2320 0.5100 0.0903 0.064 Uiso 1 1 calc R A 1
H18B H 0.2519 0.4793 -0.0071 0.064 Uiso 1 1 calc R A 1
C19A C 0.3524(3) 0.4430(2) 0.1036(3) 0.0464(10) Uani 1 1 d . A 1
H19A H 0.4005 0.4433 0.0590 0.056 Uiso 1 1 calc R A 1
H19B H 0.3780 0.4703 0.1574 0.056 Uiso 1 1 calc R A 1
C20A C 0.3312(3) 0.37233(19) 0.1326(2) 0.0338(8) Uani 1 1 d . A 1
C21A C 0.2464(3) 0.3514(2) 0.0574(2) 0.0402(9) Uani 1 1 d . A 1
C22A C 0.2780(4) 0.3472(3) -0.0391(3) 0.0733(16) Uani 1 1 d . A 1
H22A H 0.2234 0.3603 -0.0847 0.110 Uiso 1 1 calc R A 1
H22B H 0.2974 0.3016 -0.0511 0.110 Uiso 1 1 calc RD A 1
H22C H 0.3335 0.3770 -0.0430 0.110 Uiso 1 1 calc R A 1
C23A C 0.2014(4) 0.2844(2) 0.0761(3) 0.0593(13) Uani 1 1 d . A 1
H23A H 0.1489 0.2742 0.0268 0.089 Uiso 1 1 calc R A 1
H23B H 0.1746 0.2861 0.1348 0.089 Uiso 1 1 calc R A 1
H23C H 0.2517 0.2499 0.0787 0.089 Uiso 1 1 calc R A 1
C24A C 0.4196(3) 0.3273(3) 0.1507(3) 0.0550(12) Uani 1 1 d . A 1
H24A H 0.4663 0.3464 0.1994 0.082 Uiso 1 1 calc R A 1
H24B H 0.4508 0.3229 0.0946 0.082 Uiso 1 1 calc R A 1
H24C H 0.3989 0.2835 0.1698 0.082 Uiso 1 1 calc R A 1
C25A C 0.0969(2) 0.48094(18) 0.4265(3) 0.0353(9) Uani 1 1 d . A 1
H25A H 0.0736 0.4438 0.4611 0.053 Uiso 1 1 calc R A 1
H25B H 0.0563 0.4847 0.3671 0.053 Uiso 1 1 calc R A 1
H25C H 0.0926 0.5221 0.4612 0.053 Uiso 1 1 calc R A 1
C26A C 0.2998(3) 0.53040(17) 0.3402(2) 0.0313(8) Uani 1 1 d . A 1
H26A H 0.3668 0.5152 0.3366 0.047 Uiso 1 1 calc R A 1
H26B H 0.3016 0.5731 0.3722 0.047 Uiso 1 1 calc R A 1
H26C H 0.2653 0.5355 0.2782 0.047 Uiso 1 1 calc R A 1
C27A C 0.3718(2) 0.53915(17) 0.5937(2) 0.0252(7) Uani 1 1 d . A 1
C28A C 0.2774(3) 0.5643(2) 0.6181(4) 0.0576(13) Uani 1 1 d . A 1
H28A H 0.2446 0.5310 0.6532 0.069 Uiso 1 1 calc R A 1
H28B H 0.2329 0.5774 0.5629 0.069 Uiso 1 1 calc R A 1
C29A C 0.3111(3) 0.6248(2) 0.6776(4) 0.0613(14) Uani 1 1 d . A 1
H29A H 0.2588 0.6582 0.6843 0.074 Uiso 1 1 calc R A 1
C30A C 0.3610(5) 0.5972(3) 0.7667(4) 0.097(2) Uani 1 1 d . A 1
H30A H 0.3209 0.5620 0.7905 0.116 Uiso 1 1 calc R A 1
H30B H 0.3733 0.6325 0.8135 0.116 Uiso 1 1 calc R A 1
C31A C 0.4580(5) 0.5687(2) 0.7413(3) 0.0721(17) Uani 1 1 d . A 1
H31A H 0.4621 0.5203 0.7525 0.086 Uiso 1 1 calc R A 1
H31B H 0.5149 0.5906 0.7767 0.086 Uiso 1 1 calc R A 1
C32A C 0.4529(3) 0.58447(19) 0.6376(3) 0.0370(9) Uani 1 1 d . A 1
C33A C 0.3964(3) 0.65072(19) 0.6321(3) 0.0381(9) Uani 1 1 d . A 1
C34A C 0.3687(4) 0.6740(2) 0.5334(3) 0.0625(14) Uani 1 1 d . A 1
H34A H 0.3332 0.6387 0.4977 0.094 Uiso 1 1 calc R A 1
H34B H 0.4282 0.6849 0.5063 0.094 Uiso 1 1 calc R A 1
H34C H 0.3271 0.7134 0.5329 0.094 Uiso 1 1 calc R A 1
C35A C 0.4545(3) 0.7071(2) 0.6867(3) 0.0487(11) Uani 1 1 d . A 1
H35A H 0.4732 0.6928 0.7502 0.073 Uiso 1 1 calc R A 1
H35B H 0.4135 0.7468 0.6860 0.073 Uiso 1 1 calc R A 1
H35C H 0.5134 0.7171 0.6583 0.073 Uiso 1 1 calc R A 1
C36A C 0.5453(3) 0.5809(2) 0.5977(4) 0.0712(17) Uani 1 1 d . A 1
H36A H 0.5334 0.5920 0.5323 0.107 Uiso 1 1 calc R A 1
H36B H 0.5719 0.5359 0.6050 0.107 Uiso 1 1 calc R A 1
H36C H 0.5921 0.6124 0.6291 0.107 Uiso 1 1 calc R A 1
Al1B Al 0.81254(8) 0.52015(6) 0.08750(6) 0.0242(2) Uani 1 1 d . B 1
Al2B Al 0.68647(7) 0.44440(6) -0.08735(6) 0.0261(2) Uani 1 1 d . B 1
Al3B Al 0.78408(7) 0.35671(5) 0.09149(6) 0.0228(2) Uani 1 1 d . B 1
N3B N 0.69386(19) 0.45308(14) 0.19666(18) 0.0266(6) Uani 1 1 d . B 1
O1B O 0.79214(16) 0.49463(11) -0.03500(14) 0.0256(5) Uani 1 1 d D B 1
O2B O 0.71144(16) 0.36676(10) -0.02194(14) 0.0261(5) Uani 1 1 d D B 1
O3B O 0.77053(16) 0.44170(12) 0.13527(13) 0.0254(5) Uani 1 1 d . B 1
C1B C 0.9526(2) 0.53336(18) 0.1266(2) 0.0304(8) Uani 1 1 d . B 1
H1BA H 0.9885 0.4932 0.1137 0.046 Uiso 1 1 calc R B 1
H1BB H 0.9631 0.5426 0.1926 0.046 Uiso 1 1 calc R B 1
H1BC H 0.9762 0.5708 0.0931 0.046 Uiso 1 1 calc R B 1
C2B C 0.7248(3) 0.59307(19) 0.1057(3) 0.0373(9) Uani 1 1 d . B 1
H2BA H 0.6575 0.5802 0.0836 0.056 Uiso 1 1 calc R B 1
H2BB H 0.7429 0.6320 0.0715 0.056 Uiso 1 1 calc R B 1
H2BC H 0.7300 0.6039 0.1712 0.056 Uiso 1 1 calc R B 1
N1B N 0.8824(2) 0.48308(14) -0.07764(17) 0.0257(6) Uani 1 1 d . B 1
C3B C 0.9098(2) 0.53653(15) -0.1124(2) 0.0246(7) Uani 1 1 d D B 1
C4B C 0.8645(3) 0.60466(17) -0.1188(2) 0.0305(8) Uani 1 1 d . B 1
H4BA H 0.8622 0.6243 -0.0573 0.037 Uiso 1 1 calc R B 1
H4BB H 0.7978 0.6039 -0.1527 0.037 Uiso 1 1 calc R B 1
C5B C 0.9366(3) 0.64198(17) -0.1725(3) 0.0395(9) Uani 1 1 d . B 1
H5BA H 0.9098 0.6833 -0.2038 0.047 Uiso 1 1 calc R B 1
C6B C 1.0309(3) 0.65199(18) -0.1054(3) 0.0479(10) Uani 1 1 d D B 1
H6BA H 1.0766 0.6825 -0.1313 0.058 Uiso 1 1 calc R B 1
H6BB H 1.0160 0.6698 -0.0459 0.058 Uiso 1 1 calc R B 1
C7B C 1.0736(3) 0.58177(19) -0.0943(3) 0.0395(9) Uani 1 1 d . B 1
H7BA H 1.0764 0.5666 -0.0299 0.047 Uiso 1 1 calc R B 1
H7BB H 1.1402 0.5803 -0.1126 0.047 Uiso 1 1 calc R B 1
C8B C 1.0021(3) 0.53819(17) -0.1590(2) 0.0285(7) Uani 1 1 d . B 1
C9B C 0.9677(3) 0.58781(18) -0.2380(2) 0.0356(8) Uani 1 1 d . B 1
C10B C 0.8840(3) 0.5604(2) -0.3050(2) 0.0460(10) Uani 1 1 d . B 1
H10D H 0.8647 0.5932 -0.3529 0.069 Uiso 1 1 calc R B 1
H10E H 0.8281 0.5505 -0.2720 0.069 Uiso 1 1 calc R B 1
H10F H 0.9053 0.5197 -0.3330 0.069 Uiso 1 1 calc R B 1
C11B C 1.0503(3) 0.6096(2) -0.2925(3) 0.0552(12) Uani 1 1 d . B 1
H11D H 1.1046 0.6275 -0.2502 0.083 Uiso 1 1 calc R B 1
H11E H 1.0258 0.6438 -0.3369 0.083 Uiso 1 1 calc R B 1
H11F H 1.0731 0.5714 -0.3250 0.083 Uiso 1 1 calc R B 1
C12B C 1.0412(3) 0.47191(18) -0.1829(2) 0.0382(9) Uani 1 1 d . B 1
H12D H 1.0597 0.4464 -0.1266 0.057 Uiso 1 1 calc R B 1
H12E H 1.0986 0.4782 -0.2151 0.057 Uiso 1 1 calc R B 1
H12F H 0.9907 0.4478 -0.2227 0.057 Uiso 1 1 calc R B 1
C13B C 0.6953(3) 0.4282(2) -0.2173(2) 0.0441(10) Uani 1 1 d . B 1
H13D H 0.7584 0.4076 -0.2240 0.066 Uiso 1 1 calc R B 1
H13E H 0.6896 0.4703 -0.2507 0.066 Uiso 1 1 calc R B 1
H13F H 0.6423 0.3985 -0.2423 0.066 Uiso 1 1 calc R B 1
C14B C 0.5707(3) 0.48491(19) -0.0466(3) 0.0367(9) Uani 1 1 d . B 1
H14D H 0.5799 0.4888 0.0204 0.055 Uiso 1 1 calc R B 1
H14E H 0.5134 0.4572 -0.0658 0.055 Uiso 1 1 calc R B 1
H14F H 0.5607 0.5291 -0.0739 0.055 Uiso 1 1 calc R B 1
N2B N 0.7305(3) 0.30302(18) -0.0606(3) 0.0188(10) Uani 0.542(4) 1 d PD B 1
C15B C 0.6537(4) 0.2742(3) -0.0963(5) 0.022(2) Uani 0.542(4) 1 d PD B 1
C16B C 0.5482(3) 0.2951(2) -0.1055(4) 0.0333(15) Uani 0.542(4) 1 d PD B 1
H16C H 0.5373 0.3370 -0.1403 0.040 Uiso 0.542(4) 1 calc PR B 1
H16D H 0.5248 0.3001 -0.0449 0.040 Uiso 0.542(4) 1 calc PR B 1
C17B C 0.4992(3) 0.2360(2) -0.1593(4) 0.0343(16) Uani 0.542(4) 1 d PD B 1
H17B H 0.4277 0.2316 -0.1550 0.041 Uiso 0.542(4) 1 calc PR B 1
C18B C 0.5246(4) 0.2412(3) -0.2571(3) 0.0377(17) Uani 0.542(4) 1 d PD B 1
H18C H 0.5145 0.2868 -0.2812 0.045 Uiso 0.542(4) 1 calc PR B 1
H18D H 0.4850 0.2100 -0.2985 0.045 Uiso 0.542(4) 1 calc PR B 1
C19B C 0.6338(5) 0.2221(3) -0.2461(3) 0.034(2) Uani 0.542(4) 1 d PD B 1
H19C H 0.6743 0.2590 -0.2647 0.041 Uiso 0.542(4) 1 calc PR B 1
H19D H 0.6448 0.1824 -0.2832 0.041 Uiso 0.542(4) 1 calc PR B 1
C20B C 0.6580(3) 0.2072(2) -0.1418(3) 0.0223(12) Uani 0.542(4) 1 d PD B 1
C21B C 0.5602(3) 0.1772(2) -0.1205(3) 0.0263(14) Uani 0.542(4) 1 d PD B 1
C22B C 0.5341(5) 0.1111(2) -0.1696(4) 0.037(2) Uani 0.542(4) 1 d PD B 1
H22D H 0.4716 0.0950 -0.1530 0.055 Uiso 0.542(4) 1 calc PR B 1
H22E H 0.5854 0.0785 -0.1509 0.055 Uiso 0.542(4) 1 calc PR B 1
H22F H 0.5287 0.1178 -0.2361 0.055 Uiso 0.542(4) 1 calc PR B 1
C23B C 0.5584(5) 0.1654(3) -0.0178(4) 0.046(4) Uani 0.542(4) 1 d PD B 1
H23D H 0.4950 0.1467 -0.0077 0.069 Uiso 0.542(4) 1 calc PR B 1
H23E H 0.5685 0.2076 0.0152 0.069 Uiso 0.542(4) 1 calc PR B 1
H23F H 0.6105 0.1344 0.0050 0.069 Uiso 0.542(4) 1 calc PR B 1
C24B C 0.7512(3) 0.1686(3) -0.1163(4) 0.0384(17) Uani 0.542(4) 1 d PD B 1
H24D H 0.7610 0.1612 -0.0499 0.058 Uiso 0.542(4) 1 calc PR B 1
H24E H 0.8066 0.1938 -0.1344 0.058 Uiso 0.542(4) 1 calc PR B 1
H24F H 0.7466 0.1258 -0.1481 0.058 Uiso 0.542(4) 1 calc PR B 1
C25B C 0.9208(2) 0.34785(19) 0.0741(3) 0.0344(8) Uani 1 1 d . B 1
H25D H 0.9396 0.3848 0.0367 0.052 Uiso 1 1 calc R B 1
H25E H 0.9306 0.3059 0.0429 0.052 Uiso 1 1 calc R B 1
H25F H 0.9612 0.3484 0.1339 0.052 Uiso 1 1 calc R B 1
C26B C 0.7238(3) 0.29041(18) 0.1631(2) 0.0352(9) Uani 1 1 d . B 1
H26D H 0.6550 0.3019 0.1651 0.053 Uiso 1 1 calc R B 1
H26E H 0.7581 0.2893 0.2256 0.053 Uiso 1 1 calc R B 1
H26F H 0.7279 0.2468 0.1345 0.053 Uiso 1 1 calc R B 1
C27B C 0.7325(2) 0.45310(15) 0.27890(19) 0.0191(6) Uani 1 1 d . B 1
C28B C 0.8366(2) 0.4407(2) 0.3197(2) 0.0325(8) Uani 1 1 d . B 1
H28C H 0.8823 0.4717 0.2948 0.039 Uiso 1 1 calc R B 1
H28D H 0.8569 0.3946 0.3092 0.039 Uiso 1 1 calc R B 1
C29B C 0.8302(2) 0.45412(18) 0.4227(2) 0.0315(8) Uani 1 1 d . B 1
H29B H 0.8853 0.4350 0.4654 0.038 Uiso 1 1 calc R B 1
C30B C 0.8185(3) 0.5286(2) 0.4305(2) 0.0447(10) Uani 1 1 d . B 1
H30C H 0.8652 0.5524 0.3963 0.054 Uiso 1 1 calc R B 1
H30D H 0.8283 0.5430 0.4954 0.054 Uiso 1 1 calc R B 1
C31B C 0.7119(3) 0.54018(18) 0.3870(3) 0.0428(10) Uani 1 1 d . B 1
H31C H 0.7095 0.5698 0.3330 0.051 Uiso 1 1 calc R B 1
H31D H 0.6726 0.5600 0.4319 0.051 Uiso 1 1 calc R B 1
C32B C 0.6737(2) 0.46925(17) 0.3579(2) 0.0255(7) Uani 1 1 d . B 1
C33B C 0.7291(2) 0.42665(16) 0.4355(2) 0.0245(7) Uani 1 1 d . B 1
C34B C 0.7173(3) 0.35233(17) 0.4173(2) 0.0350(8) Uani 1 1 d . B 1
H34D H 0.7531 0.3276 0.4682 0.052 Uiso 1 1 calc R B 1
H34E H 0.7433 0.3412 0.3601 0.052 Uiso 1 1 calc R B 1
H34F H 0.6478 0.3406 0.4118 0.052 Uiso 1 1 calc R B 1
C35B C 0.7000(3) 0.4397(2) 0.5307(2) 0.0363(8) Uani 1 1 d . B 1
H35D H 0.7381 0.4108 0.5755 0.054 Uiso 1 1 calc R B 1
H35E H 0.6302 0.4304 0.5304 0.054 Uiso 1 1 calc R B 1
H35F H 0.7132 0.4861 0.5475 0.054 Uiso 1 1 calc R B 1
C36B C 0.5649(2) 0.4631(2) 0.3381(3) 0.0435(10) Uani 1 1 d . B 1
H36D H 0.5477 0.4173 0.3205 0.065 Uiso 1 1 calc R B 1
H36E H 0.5407 0.4931 0.2879 0.065 Uiso 1 1 calc R B 1
H36F H 0.5350 0.4749 0.3931 0.065 Uiso 1 1 calc R B 1
N1C N 0.6225(4) 0.33129(19) -0.0537(3) 0.0248(14) Uani 0.458(4) 1 d PD B 2
C2C C 0.6377(4) 0.27288(18) -0.0786(5) 0.024(3) Uani 0.458(4) 1 d PD B 2
C3C C 0.7307(3) 0.2347(3) -0.0834(4) 0.0309(18) Uani 0.458(4) 1 d PD B 2
H3CA H 0.7707 0.2320 -0.0227 0.037 Uiso 0.458(4) 1 calc PR B 2
H3CB H 0.7702 0.2545 -0.1282 0.037 Uiso 0.458(4) 1 calc PR B 2
C4C C 0.6906(4) 0.1666(2) -0.1153(4) 0.0289(17) Uani 0.458(4) 1 d PD B 2
H4CA H 0.7381 0.1380 -0.1435 0.035 Uiso 0.458(4) 1 calc PR B 2
C5C C 0.6484(5) 0.1348(2) -0.0340(4) 0.046(2) Uani 0.458(4) 1 d PD B 2
H5CA H 0.6948 0.1383 0.0229 0.055 Uiso 0.458(4) 1 calc PR B 2
H5CB H 0.6321 0.0876 -0.0462 0.055 Uiso 0.458(4) 1 calc PR B 2
C6C C 0.5551(5) 0.1765(3) -0.0272(4) 0.037(4) Uani 0.458(4) 1 d PD B 2
H6CA H 0.4960 0.1481 -0.0342 0.045 Uiso 0.458(4) 1 calc PR B 2
H6CB H 0.5594 0.2000 0.0323 0.045 Uiso 0.458(4) 1 calc PR B 2
C1C C 0.5528(3) 0.2260(2) -0.1073(4) 0.0323(19) Uani 0.458(4) 1 d PD B 2
C7C C 0.5982(4) 0.1842(2) -0.1799(3) 0.0294(17) Uani 0.458(4) 1 d PD B 2
C9C C 0.6177(7) 0.2245(4) -0.2639(3) 0.056(4) Uani 0.458(4) 1 d PD B 2
H9CA H 0.6469 0.1957 -0.3068 0.084 Uiso 0.458(4) 1 calc PR B 2
H9CB H 0.6628 0.2608 -0.2445 0.084 Uiso 0.458(4) 1 calc PR B 2
H9CC H 0.5561 0.2427 -0.2940 0.084 Uiso 0.458(4) 1 calc PR B 2
C10C C 0.5362(6) 0.1242(3) -0.2155(5) 0.050(3) Uani 0.458(4) 1 d PD B 2
H10G H 0.5691 0.1004 -0.2610 0.075 Uiso 0.458(4) 1 calc PR B 2
H10H H 0.4720 0.1395 -0.2439 0.075 Uiso 0.458(4) 1 calc PR B 2
H10I H 0.5279 0.0946 -0.1642 0.075 Uiso 0.458(4) 1 calc PR B 2
C8C C 0.4564(3) 0.2597(3) -0.1369(6) 0.058(3) Uani 0.458(4) 1 d PD B 2
H8CA H 0.4535 0.3016 -0.1036 0.087 Uiso 0.458(4) 1 calc PRD B 2
H8CB H 0.4028 0.2308 -0.1234 0.087 Uiso 0.458(4) 1 calc PRD B 2
H8CC H 0.4501 0.2685 -0.2030 0.087 Uiso 0.458(4) 1 calc PR B 2

loop_
_atom_site_aniso_label
_atom_site_aniso_U_11
_atom_site_aniso_U_22
_atom_site_aniso_U_33
_atom_site_aniso_U_23
_atom_site_aniso_U_13
_atom_site_aniso_U_12
Al1A 0.0344(6) 0.0227(5) 0.0245(5) 0.0045(4) -0.0067(4) -0.0059(4)
Al2A 0.0232(5) 0.0189(5) 0.0217(5) -0.0016(4) 0.0003(4) -0.0007(4)
Al3A 0.0265(5) 0.0167(5) 0.0257(5) 0.0022(4) -0.0015(4) 0.0013(4)
N1A 0.0289(15) 0.0246(15) 0.0242(14) -0.0024(11) 0.0059(11) -0.0011(12)
N2A 0.0233(13) 0.0277(15) 0.0209(13) -0.0002(11) 0.0042(11) 0.0042(12)
N3A 0.0267(15) 0.0264(16) 0.0384(17) -0.0039(13) 0.0000(13) -0.0015(12)
O1A 0.0287(12) 0.0252(12) 0.0196(11) -0.0017(9) 0.0010(9) -0.0062(9)
O2A 0.0233(11) 0.0233(12) 0.0201(11) -0.0002(9) 0.0053(9) 0.0016(9)
O3A 0.0247(11) 0.0202(11) 0.0239(11) -0.0005(9) -0.0020(9) -0.0039(9)
C1A 0.032(2) 0.036(2) 0.077(3) -0.001(2) -0.014(2) 0.0040(17)
C2A 0.078(3) 0.047(2) 0.026(2) 0.0046(18) -0.012(2) -0.024(2)
C3A 0.0276(16) 0.0153(15) 0.0205(15) -0.0021(12) -0.0003(13) -0.0008(12)
C4A 0.0338(19) 0.0206(17) 0.0369(19) 0.0009(14) 0.0001(15) 0.0022(14)
C5A 0.042(2) 0.0161(15) 0.041(2) 0.0057(14) 0.0064(16) 0.0003(14)
C6A 0.048(2) 0.033(2) 0.035(2) 0.0089(16) 0.0080(17) 0.0036(17)
C7A 0.044(2) 0.034(2) 0.0299(18) 0.0068(15) 0.0068(16) 0.0109(16)
C8A 0.0304(18) 0.0253(18) 0.0351(19) 0.0066(14) 0.0055(15) 0.0078(14)
C9A 0.0325(19) 0.0319(19) 0.046(2) 0.0112(16) 0.0050(16) -0.0055(15)
C10A 0.054(3) 0.035(2) 0.059(3) 0.0008(19) -0.010(2) -0.0205(19)
C11A 0.047(3) 0.062(3) 0.082(3) 0.028(3) 0.014(2) -0.008(2)
C12A 0.039(2) 0.046(2) 0.042(2) 0.0073(17) 0.0081(17) 0.0098(17)
C13A 0.0315(18) 0.0315(18) 0.0295(17) -0.0031(15) -0.0020(14) -0.0035(15)
C14A 0.036(2) 0.0251(19) 0.047(2) -0.0047(16) 0.0034(17) -0.0003(15)
C15A 0.0243(16) 0.0202(15) 0.0216(15) 0.0008(12) 0.0002(13) -0.0050(12)
C16A 0.0272(18) 0.042(2) 0.0274(17) 0.0082(15) -0.0055(14) -0.0001(15)
C17A 0.038(2) 0.054(2) 0.0292(19) 0.0142(17) -0.0124(16) -0.0124(18)
C18A 0.070(3) 0.051(3) 0.034(2) 0.0180(19) -0.013(2) -0.014(2)
C19A 0.049(2) 0.058(3) 0.0304(18) 0.0150(18) -0.0026(17) -0.025(2)
C20A 0.037(2) 0.041(2) 0.0235(17) 0.0020(15) 0.0049(15) -0.0079(16)
C21A 0.052(2) 0.050(2) 0.0178(16) -0.0003(16) 0.0007(15) -0.0143(19)
C22A 0.109(4) 0.090(4) 0.020(2) -0.008(2) 0.006(2) -0.025(3)
C23A 0.088(4) 0.046(3) 0.041(2) -0.010(2) -0.005(2) -0.025(2)
C24A 0.050(3) 0.085(4) 0.032(2) -0.005(2) 0.0154(19) 0.017(2)
C25A 0.0305(18) 0.0216(18) 0.052(2) -0.0022(15) -0.0022(17) 0.0052(14)
C26A 0.0374(19) 0.0233(18) 0.0315(18) 0.0055(14) -0.0021(15) -0.0062(15)
C27A 0.0265(17) 0.0244(17) 0.0252(16) -0.0020(13) 0.0057(13) -0.0017(13)
C28A 0.039(2) 0.046(3) 0.091(4) -0.035(2) 0.019(2) -0.0081(19)
C29A 0.060(3) 0.050(3) 0.080(3) -0.037(3) 0.037(3) -0.019(2)
C30A 0.177(7) 0.070(4) 0.057(3) -0.036(3) 0.068(4) -0.063(4)
C31A 0.116(5) 0.042(3) 0.049(3) -0.006(2) -0.029(3) -0.011(3)
C32A 0.0296(19) 0.033(2) 0.047(2) -0.0085(17) -0.0016(17) -0.0035(15)
C33A 0.034(2) 0.033(2) 0.049(2) -0.0142(17) 0.0100(17) 0.0045(16)
C34A 0.100(4) 0.032(2) 0.052(3) -0.0014(19) -0.008(3) -0.008(2)
C35A 0.051(3) 0.038(2) 0.060(3) -0.021(2) 0.020(2) -0.0157(19)
C36A 0.040(2) 0.048(3) 0.130(5) -0.050(3) 0.024(3) -0.018(2)
Al1B 0.0345(6) 0.0216(5) 0.0166(5) -0.0035(4) 0.0035(4) -0.0039(4)
Al2B 0.0325(6) 0.0275(5) 0.0169(4) 0.0003(4) -0.0023(4) -0.0036(4)
Al3B 0.0275(5) 0.0208(5) 0.0198(5) 0.0003(4) 0.0017(4) -0.0028(4)
N3B 0.0255(14) 0.0343(17) 0.0205(13) 0.0031(11) 0.0046(11) -0.0046(12)
O1B 0.0300(12) 0.0284(13) 0.0189(11) -0.0015(9) 0.0046(9) -0.0051(10)
O2B 0.0327(12) 0.0208(12) 0.0239(11) -0.0041(9) -0.0007(9) -0.0030(10)
O3B 0.0355(13) 0.0258(12) 0.0159(10) -0.0041(9) 0.0071(9) -0.0026(10)
C1B 0.0369(19) 0.0317(19) 0.0220(16) -0.0001(14) 0.0013(14) -0.0074(15)
C2B 0.042(2) 0.0286(19) 0.042(2) -0.0120(16) 0.0093(17) -0.0012(16)
N1B 0.0345(16) 0.0237(15) 0.0186(13) 0.0002(11) 0.0014(11) 0.0017(12)
C3B 0.0332(18) 0.0218(17) 0.0185(15) -0.0023(12) 0.0024(13) 0.0026(14)
C4B 0.0371(19) 0.0280(18) 0.0278(17) 0.0044(14) 0.0100(15) 0.0038(15)
C5B 0.054(2) 0.0203(17) 0.048(2) 0.0149(16) 0.0225(19) 0.0065(16)
C6B 0.053(3) 0.034(2) 0.061(3) -0.0026(19) 0.021(2) -0.0142(19)
C7B 0.034(2) 0.043(2) 0.042(2) -0.0043(17) 0.0057(17) -0.0065(16)
C8B 0.0341(18) 0.0256(17) 0.0271(17) 0.0025(14) 0.0085(14) 0.0042(14)
C9B 0.047(2) 0.0311(18) 0.0312(18) 0.0094(15) 0.0166(16) 0.0112(16)
C10B 0.056(3) 0.056(3) 0.0256(18) 0.0124(18) 0.0040(18) 0.019(2)
C11B 0.062(3) 0.052(3) 0.059(3) 0.024(2) 0.036(2) 0.013(2)
C12B 0.048(2) 0.035(2) 0.0331(19) 0.0019(15) 0.0098(17) 0.0177(17)
C13B 0.059(3) 0.052(3) 0.0205(17) -0.0027(16) -0.0008(17) -0.020(2)
C14B 0.034(2) 0.034(2) 0.039(2) 0.0014(16) -0.0074(16) 0.0006(16)
N2B 0.025(2) 0.017(2) 0.015(2) 0.0004(17) 0.0036(18) 0.0023(19)
C15B 0.017(4) 0.032(5) 0.018(3) -0.004(3) 0.004(3) -0.005(3)
C16B 0.028(3) 0.030(3) 0.041(4) -0.010(3) -0.005(3) 0.008(3)
C17B 0.026(4) 0.037(4) 0.039(4) -0.013(3) -0.002(3) 0.000(3)
C18B 0.043(4) 0.041(4) 0.027(3) -0.007(3) -0.003(3) -0.001(3)
C19B 0.038(5) 0.033(5) 0.034(4) -0.016(3) 0.015(4) 0.000(4)
C20B 0.030(3) 0.020(3) 0.018(3) -0.005(2) 0.007(2) 0.003(3)
C21B 0.017(3) 0.030(4) 0.034(3) -0.012(3) 0.009(3) -0.003(2)
C22B 0.034(4) 0.028(4) 0.051(5) -0.026(4) 0.015(4) -0.007(3)
C23B 0.065(9) 0.052(6) 0.022(5) 0.002(5) 0.007(5) -0.022(6)
C24B 0.025(4) 0.039(4) 0.052(4) -0.009(3) 0.008(3) 0.006(3)
C25B 0.0312(19) 0.0298(19) 0.041(2) 0.0048(16) 0.0010(15) -0.0016(15)
C26B 0.050(2) 0.0270(19) 0.0303(18) 0.0052(15) 0.0132(17) -0.0069(16)
C27B 0.0195(14) 0.0194(16) 0.0186(14) 0.0001(11) 0.0038(11) 0.0007(11)
C28B 0.0193(16) 0.059(2) 0.0190(15) 0.0034(16) 0.0013(12) -0.0008(16)
C29B 0.0267(17) 0.053(2) 0.0141(14) 0.0044(14) 0.0000(12) -0.0078(15)
C30B 0.065(3) 0.049(3) 0.0201(17) -0.0019(16) 0.0047(17) -0.023(2)
C31B 0.072(3) 0.0285(19) 0.0304(19) -0.0009(15) 0.0173(19) 0.0073(18)
C32B 0.0264(16) 0.0324(17) 0.0184(15) 0.0025(13) 0.0060(12) 0.0064(14)
C33B 0.0275(16) 0.0281(17) 0.0185(14) 0.0024(12) 0.0048(12) -0.0006(13)
C34B 0.055(2) 0.0273(18) 0.0224(17) 0.0021(14) 0.0040(16) -0.0022(16)
C35B 0.044(2) 0.045(2) 0.0219(16) 0.0017(16) 0.0113(15) 0.0017(18)
C36B 0.0299(19) 0.068(3) 0.033(2) 0.0094(19) 0.0025(16) 0.0097(19)
N1C 0.021(3) 0.032(3) 0.021(3) -0.009(2) -0.002(2) -0.004(3)
C2C 0.024(5) 0.012(4) 0.036(6) -0.007(3) 0.002(4) 0.004(3)
C3C 0.019(4) 0.035(4) 0.037(4) -0.005(3) -0.002(3) 0.005(3)
C4C 0.022(4) 0.029(4) 0.039(4) -0.016(3) 0.015(4) 0.005(3)
C5C 0.041(5) 0.032(5) 0.064(6) -0.013(4) 0.004(4) -0.005(4)
C6C 0.037(8) 0.023(5) 0.057(8) -0.014(5) 0.026(6) -0.005(4)
C1C 0.021(4) 0.029(4) 0.046(5) -0.017(4) -0.001(3) 0.007(3)
C7C 0.024(4) 0.032(4) 0.032(4) -0.015(3) 0.001(3) -0.001(3)
C9C 0.072(10) 0.064(9) 0.029(5) 0.012(5) -0.011(6) -0.019(7)
C10C 0.052(6) 0.046(6) 0.055(7) -0.029(5) 0.015(5) -0.022(5)
C8C 0.025(5) 0.064(7) 0.084(8) -0.028(6) -0.001(5) 0.006(4)

loop_
_atom_type_symbol
_atom_type_description
_atom_type_scat_dispersion_real
_atom_type_scat_dispersion_imag
_atom_type_scat_source
C C 0.0033 0.0016 'International Tables Vol C Tables 4.2.6.8 and 6.1.1.4'
H H 0.0000 0.0000 'International Tables Vol C Tables 4.2.6.8 and 6.1.1.4'
N N 0.0061 0.0033 'International Tables Vol C Tables 4.2.6.8 and 6.1.1.4'
O O 0.0106 0.0060 'International Tables Vol C Tables 4.2.6.8 and 6.1.1.4'
Al Al 0.0645 0.0514 'International Tables Vol C Tables 4.2.6.8 and 6.1.1.4'

loop_
_geom_angle_atom_site_label_1
_geom_angle_atom_site_label_2
_geom_angle_atom_site_label_3
_geom_angle
_geom_angle_site_symmetry_1
_geom_angle_site_symmetry_3
_geom_angle_publ_flag
O3A Al1A O1A 97.82(10) . . ?
O3A Al1A C2A 108.62(16) . . ?
O1A Al1A C2A 109.97(16) . . ?
O3A Al1A C1A 108.94(16) . . ?
O1A Al1A C1A 106.16(15) . . ?
C2A Al1A C1A 122.5(2) . . ?
O2A Al2A O1A 96.03(10) . . ?
O2A Al2A C13A 108.60(14) . . ?
O1A Al2A C13A 111.60(13) . . ?
O2A Al2A C14A 111.63(13) . . ?
O1A Al2A C14A 107.75(14) . . ?
C13A Al2A C14A 118.87(16) . . ?
O3A Al3A O2A 99.70(10) . . ?
O3A Al3A C25A 106.50(14) . . ?
O2A Al3A C25A 106.05(13) . . ?
O3A Al3A C26A 110.75(13) . . ?
O2A Al3A C26A 112.18(14) . . ?
C25A Al3A C26A 119.67(16) . . ?
C3A N1A O1A 110.2(3) . . ?
C15A N2A O2A 109.9(2) . . ?
C27A N3A O3A 109.4(3) . . ?
N1A O1A Al1A 115.73(16) . . ?
N1A O1A Al2A 112.34(16) . . ?
Al1A O1A Al2A 126.23(12) . . ?
N2A O2A Al3A 117.97(17) . . ?
N2A O2A Al2A 112.43(17) . . ?
Al3A O2A Al2A 127.11(12) . . ?
N3A O3A Al3A 118.72(17) . . ?
N3A O3A Al1A 104.47(16) . . ?
Al3A O3A Al1A 127.51(12) . . ?
N1A C3A C8A 121.0(3) . . ?
N1A C3A C4A 131.8(3) . . ?
C8A C3A C4A 107.2(3) . . ?
C3A C4A C5A 101.2(3) . . ?
C4A C5A C6A 106.6(3) . . ?
C4A C5A C9A 102.8(3) . . ?
C6A C5A C9A 102.7(3) . . ?
C5A C6A C7A 103.1(3) . . ?
C6A C7A C8A 103.8(3) . . ?
C3A C8A C12A 115.1(3) . . ?
C3A C8A C9A 99.9(3) . . ?
C12A C8A C9A 118.7(3) . . ?
C3A C8A C7A 104.3(3) . . ?
C12A C8A C7A 115.0(3) . . ?
C9A C8A C7A 101.6(3) . . ?
C10A C9A C11A 108.0(3) . . ?
C10A C9A C5A 113.9(3) . . ?
C11A C9A C5A 113.4(3) . . ?
C10A C9A C8A 113.0(3) . . ?
C11A C9A C8A 114.2(3) . . ?
C5A C9A C8A 94.1(3) . . ?
N2A C15A C16A 130.2(3) . . ?
N2A C15A C20A 122.1(3) . . ?
C16A C15A C20A 107.7(3) . . ?
C15A C16A C17A 101.4(3) . . ?
C18A C17A C16A 107.8(3) . . ?
C18A C17A C21A 102.4(3) . . ?
C16A C17A C21A 102.1(3) . . ?
C17A C18A C19A 102.6(3) . . ?
C20A C19A C18A 104.2(3) . . ?
C15A C20A C24A 115.3(3) . . ?
C15A C20A C19A 103.9(3) . . ?
C24A C20A C19A 115.5(3) . . ?
C15A C20A C21A 99.3(3) . . ?
C24A C20A C21A 118.4(3) . . ?
C19A C20A C21A 102.0(3) . . ?
C23A C21A C17A 115.3(4) . . ?
C23A C21A C22A 106.6(3) . . ?
C17A C21A C22A 114.1(3) . . ?
C23A C21A C20A 113.4(3) . . ?
C17A C21A C20A 94.2(3) . . ?
C22A C21A C20A 113.1(3) . . ?
N3A C27A C28A 130.9(3) . . ?
N3A C27A C32A 120.8(3) . . ?
C28A C27A C32A 108.2(3) . . ?
C27A C28A C29A 101.4(3) . . ?
C30A C29A C33A 102.4(4) . . ?
C30A C29A C28A 105.8(4) . . ?
C33A C29A C28A 102.7(3) . . ?
C29A C30A C31A 104.1(4) . . ?
C30A C31A C32A 103.1(4) . . ?
C36A C32A C27A 115.4(3) . . ?
C36A C32A C33A 118.6(4) . . ?
C27A C32A C33A 99.1(3) . . ?
C36A C32A C31A 116.6(4) . . ?
C27A C32A C31A 103.5(3) . . ?
C33A C32A C31A 100.9(3) . . ?
C29A C33A C34A 114.1(4) . . ?
C29A C33A C32A 95.3(3) . . ?
C34A C33A C32A 112.4(3) . . ?
C29A C33A C35A 113.8(3) . . ?
C34A C33A C35A 108.4(3) . . ?
C32A C33A C35A 112.5(3) . . ?
O3B Al1B O1B 96.52(10) . . ?
O3B Al1B C2B 111.40(14) . . ?
O1B Al1B C2B 108.75(14) . . ?
O3B Al1B C1B 110.34(13) . . ?
O1B Al1B C1B 110.19(13) . . ?
C2B Al1B C1B 117.59(16) . . ?
O2B Al2B O1B 99.28(10) . . ?
O2B Al2B C14B 107.55(14) . . ?
O1B Al2B C14B 105.85(14) . . ?
O2B Al2B C13B 109.64(15) . . ?
O1B Al2B C13B 110.71(14) . . ?
C14B Al2B C13B 121.47(17) . . ?
O2B Al3B O3B 98.36(10) . . ?
O2B Al3B C25B 108.52(14) . . ?
O3B Al3B C25B 105.86(14) . . ?
O2B Al3B C26B 110.04(14) . . ?
O3B Al3B C26B 112.31(14) . . ?
C25B Al3B C26B 119.60(17) . . ?
C27B N3B O3B 109.5(2) . . ?
N1B O1B Al1B 114.81(17) . . ?
N1B O1B Al2B 113.33(16) . . ?
Al1B O1B Al2B 124.54(12) . . ?
N2B O2B Al3B 98.79(19) . . ?
N2B O2B Al2B 125.6(2) . . ?
Al3B O2B Al2B 127.44(11) . . ?
N3B O3B Al3B 117.62(17) . . ?
N3B O3B Al1B 112.12(17) . . ?
Al3B O3B Al1B 127.60(12) . . ?
C3B N1B O1B 110.2(2) . . ?
N1B C3B C4B 131.1(3) . . ?
N1B C3B C8B 120.5(3) . . ?
C4B C3B C8B 108.4(2) . . ?
C3B C4B C5B 100.8(3) . . ?
C4B C5B C6B 106.4(3) . . ?
C4B C5B C9B 102.7(3) . . ?
C6B C5B C9B 102.3(3) . . ?
C7B C6B C5B 103.2(3) . . ?
C6B C7B C8B 104.6(3) . . ?
C12B C8B C3B 115.6(3) . . ?
C12B C8B C7B 115.4(3) . . ?
C3B C8B C7B 103.9(3) . . ?
C12B C8B C9B 118.8(3) . . ?
C3B C8B C9B 98.9(3) . . ?
C7B C8B C9B 101.7(3) . . ?
C10B C9B C11B 108.6(3) . . ?
C10B C9B C5B 114.3(3) . . ?
C11B C9B C5B 113.7(3) . . ?
C10B C9B C8B 112.5(3) . . ?
C11B C9B C8B 113.3(3) . . ?
C5B C9B C8B 94.2(3) . . ?
C15B N2B O2B 112.9(4) . . ?
N2B C15B C16B 131.3(4) . . ?
N2B C15B C20B 121.1(5) . . ?
C16B C15B C20B 107.6(3) . . ?
C15B C16B C17B 100.8(3) . . ?
C21B C17B C18B 103.0(3) . . ?
C21B C17B C16B 103.0(3) . . ?
C18B C17B C16B 107.0(4) . . ?
C17B C18B C19B 102.7(3) . . ?
C18B C19B C20B 103.8(3) . . ?
C24B C20B C15B 115.5(4) . . ?
C24B C20B C21B 119.0(4) . . ?
C15B C20B C21B 100.2(3) . . ?
C24B C20B C19B 114.5(4) . . ?
C15B C20B C19B 104.3(4) . . ?
C21B C20B C19B 100.9(3) . . ?
C17B C21B C23B 114.4(4) . . ?
C17B C21B C22B 114.4(4) . . ?
C23B C21B C22B 107.2(4) . . ?
C17B C21B C20B 94.3(3) . . ?
C23B C21B C20B 112.5(4) . . ?
C22B C21B C20B 113.8(4) . . ?
N3B C27B C28B 130.6(3) . . ?
N3B C27B C32B 121.8(3) . . ?
C28B C27B C32B 107.6(2) . . ?
C27B C28B C29B 101.1(3) . . ?
C30B C29B C33B 104.0(3) . . ?
C30B C29B C28B 105.4(3) . . ?
C33B C29B C28B 102.7(2) . . ?
C29B C30B C31B 102.9(3) . . ?
C30B C31B C32B 104.1(3) . . ?
C36B C32B C27B 116.6(3) . . ?
C36B C32B C33B 119.1(3) . . ?
C27B C32B C33B 100.4(2) . . ?
C36B C32B C31B 115.1(3) . . ?
C27B C32B C31B 102.1(3) . . ?
C33B C32B C31B 100.9(3) . . ?
C35B C33B C34B 107.2(3) . . ?
C35B C33B C29B 113.4(3) . . ?
C34B C33B C29B 114.3(3) . . ?
C35B C33B C32B 114.7(3) . . ?
C34B C33B C32B 112.5(3) . . ?
C29B C33B C32B 94.7(2) . . ?
N1C C2C C3C 131.8(4) . . ?
N1C C2C C1C 120.8(5) . . ?
C3C C2C C1C 107.4(3) . . ?
C2C C3C C4C 101.3(3) . . ?
C3C C4C C5C 107.1(4) . . ?
C3C C4C C7C 102.8(3) . . ?
C5C C4C C7C 102.2(4) . . ?
C4C C5C C6C 102.9(3) . . ?
C1C C6C C5C 103.9(3) . . ?
C8C C1C C2C 114.8(4) . . ?
C8C C1C C6C 116.5(5) . . ?
C2C C1C C6C 104.4(4) . . ?
C8C C1C C7C 117.6(4) . . ?
C2C C1C C7C 99.6(4) . . ?
C6C C1C C7C 101.6(4) . . ?
C9C C7C C4C 113.9(5) . . ?
C9C C7C C10C 106.9(4) . . ?
C4C C7C C10C 114.4(4) . . ?
C9C C7C C1C 113.1(4) . . ?
C4C C7C C1C 94.3(3) . . ?
C10C C7C C1C 114.1(4) . . ?

loop_
_geom_bond_atom_site_label_1
_geom_bond_atom_site_label_2
_geom_bond_distance
_geom_bond_site_symmetry_2
_geom_bond_publ_flag
Al1A O3A 1.846(2) . ?
Al1A O1A 1.859(2) . ?
Al1A C2A 1.940(4) . ?
Al1A C1A 1.945(4) . ?
Al2A O2A 1.848(2) . ?
Al2A O1A 1.860(2) . ?
Al2A C13A 1.944(3) . ?
Al2A C14A 1.953(4) . ?
Al3A O3A 1.844(2) . ?
Al3A O2A 1.848(2) . ?
Al3A C25A 1.944(4) . ?
Al3A C26A 1.948(3) . ?
N1A C3A 1.256(4) . ?
N1A O1A 1.484(3) . ?
N2A C15A 1.266(4) . ?
N2A O2A 1.481(3) . ?
N3A C27A 1.270(4) . ?
N3A O3A 1.493(3) . ?
C3A C8A 1.514(5) . ?
C3A C4A 1.525(4) . ?
C4A C5A 1.528(5) . ?
C5A C6A 1.536(5) . ?
C5A C9A 1.548(5) . ?
C6A C7A 1.552(5) . ?
C7A C8A 1.558(5) . ?
C8A C12A 1.514(5) . ?
C8A C9A 1.558(5) . ?
C9A C10A 1.523(5) . ?
C9A C11A 1.539(5) . ?
C15A C16A 1.506(4) . ?
C15A C20A 1.513(5) . ?
C16A C17A 1.533(5) . ?
C17A C18A 1.522(5) . ?
C17A C21A 1.536(6) . ?
C18A C19A 1.561(6) . ?
C19A C20A 1.527(5) . ?
C20A C24A 1.517(5) . ?
C20A C21A 1.564(5) . ?
C21A C23A 1.525(6) . ?
C21A C22A 1.538(5) . ?
C27A C28A 1.482(5) . ?
C27A C32A 1.524(5) . ?
C28A C29A 1.539(5) . ?
C29A C30A 1.508(8) . ?
C29A C33A 1.516(6) . ?
C30A C31A 1.543(8) . ?
C31A C32A 1.550(6) . ?
C32A C36A 1.469(5) . ?
C32A C33A 1.544(5) . ?
C33A C34A 1.527(6) . ?
C33A C35A 1.554(5) . ?
Al1B O3B 1.853(2) . ?
Al1B O1B 1.859(2) . ?
Al1B C2B 1.944(4) . ?
Al1B C1B 1.964(3) . ?
Al2B O2B 1.847(2) . ?
Al2B O1B 1.860(2) . ?
Al2B C14B 1.952(4) . ?
Al2B C13B 1.956(4) . ?
Al3B O2B 1.845(2) . ?
Al3B O3B 1.849(2) . ?
Al3B C25B 1.942(4) . ?
Al3B C26B 1.951(3) . ?
N3B C27B 1.258(4) . ?
N3B O3B 1.491(3) . ?
O1B N1B 1.481(3) . ?
O2B N2B 1.443(4) . ?
N1B C3B 1.271(4) . ?
C3B C4B 1.508(5) . ?
C3B C8B 1.518(4) . ?
C4B C5B 1.541(5) . ?
C5B C6B 1.544(6) . ?
C5B C9B 1.551(5) . ?
C6B C7B 1.535(5) . ?
C7B C8B 1.554(5) . ?
C8B C12B 1.500(5) . ?
C8B C9B 1.561(5) . ?
C9B C10B 1.524(5) . ?
C9B C11B 1.536(5) . ?
N2B C15B 1.263(5) . ?
C15B C16B 1.504(6) . ?
C15B C20B 1.513(6) . ?
C16B C17B 1.539(5) . ?
C17B C21B 1.523(6) . ?
C17B C18B 1.525(6) . ?
C18B C19B 1.543(6) . ?
C19B C20B 1.556(6) . ?
C20B C24B 1.509(5) . ?
C20B C21B 1.546(5) . ?
C21B C23B 1.532(6) . ?
C21B C22B 1.537(5) . ?
C27B C28B 1.506(4) . ?
C27B C32B 1.532(4) . ?
C28B C29B 1.551(4) . ?
C29B C30B 1.516(5) . ?
C29B C33B 1.534(4) . ?
C30B C31B 1.546(6) . ?
C31B C32B 1.565(5) . ?
C32B C36B 1.497(5) . ?
C32B C33B 1.550(4) . ?
C33B C35B 1.525(4) . ?
C33B C34B 1.528(5) . ?
N1C C2C 1.259(5) . ?
C2C C3C 1.506(6) . ?
C2C C1C 1.522(5) . ?
C3C C4C 1.532(6) . ?
C4C C5C 1.533(6) . ?
C4C C7C 1.533(6) . ?
C5C C6C 1.550(7) . ?
C6C C1C 1.541(6) . ?
C1C C8C 1.508(5) . ?
C1C C7C 1.551(6) . ?
C7C C9C 1.529(6) . ?
C7C C10C 1.534(5) . ?
